data_1001610
loop_
_publ_author_name
'Borel, M M'
'Leclaire, A'
'Guesdon, A'
'Grandin, A'
'Raveau, B'

_publ_section_title
;
Mixed valent molybdenum monophosphates with an intersecting tunnel
structure: A~3~O~2~(MoO)~4~(PO~4~)~4~ (A=Rb, Tl)
;
_journal_coden_ASTM JSSCBI
_journal_name_full 'Journal of Solid State Chemistry'
_journal_page_first 15
_journal_page_last 21
_journal_paper_doi 10.1006/jssc.1994.1257
_journal_volume 112
_journal_year 1994
_chemical_formula_structural 'Rb3 O2 (Mo O)4 (P O4)4'
_chemical_formula_sum 'Mo4 O22 P4 Rb3'
_chemical_name_systematic
;
Rubidium oxide oxomolybdenum phosphate (3/2/4/4)
;
_space_group_IT_number 20
_symmetry_cell_setting orthorhombic
_symmetry_Int_Tables_number 20
_symmetry_space_group_name_Hall 'C 2c 2'
_symmetry_space_group_name_H-M 'C 2 2 21'
_cell_angle_alpha 90
_cell_angle_beta 90
_cell_angle_gamma 90
_cell_formula_units_Z 8
_cell_length_a 14.222(1)
_cell_length_b 14.223(1)
_cell_length_c 19.22699(400)
_cell_volume 3889.2
_exptl_crystal_density_meas 3.7
_refine_ls_R_factor_all 0.029
_cod_database_code 1001610

loop_
_symmetry_equiv_pos_as_xyz
x,y,z
x,-y,-z
-x,-y,1/2+z
-x,y,1/2-z
1/2+x,1/2+y,z
1/2+x,1/2-y,-z
1/2-x,1/2-y,1/2+z
1/2-x,1/2+y,1/2-z

loop_
_atom_site_label
_atom_site_type_symbol
_atom_site_symmetry_multiplicity
_atom_site_Wyckoff_symbol
_atom_site_fract_x
_atom_site_fract_y
_atom_site_fract_z
_atom_site_occupancy
_atom_site_attached_hydrogens
_atom_site_calc_flag
Rb1 Rb1+ 8 c 0.05358(9) 0.44118(9) 0.12649(7) 1. 0 d
Rb2 Rb1+ 4 a 0.2081(2) 0. 0.5 1. 0 d
Rb3 Rb1+ 8 c 0.44128(9) 0.44653(9) 0.37644(7) 1. 0 d
Rb4 Rb1+ 4 b 0.5 0.2084(2) 0.25 1. 0 d
Mo1 Mo5+ 8 c 0.19029(5) 0.32595(5) 0.31033(4) 1. 0 d
Mo2 Mo5+ 8 c 0.17406(5) 0.19026(5) 0.06031(4) 1. 0 d
Mo3 Mo5+ 8 c 0.42511(5) 0.18052(5) 0.06374(4) 1. 0 d
Mo4 Mo5+ 8 c 0.18057(5) 0.07492(5) 0.31366(4) 1. 0 d
P1 P5+ 8 c 0.0526(2) 0.2087(2) 0.4196(1) 1. 0 d
P2 P5+ 8 c 0.3451(1) 0.1996(2) 0.4100(1) 1. 0 d
P3 P5+ 8 c 0.3005(2) 0.3450(2) 0.1601(1) 1. 0 d
P4 P5+ 8 c 0.2917(2) 0.0530(2) 0.1696(1) 1. 0 d
O1 O2- 8 c 0.1026(5) 0.3734(5) 0.2637(4) 1. 0 d
O2 O2- 8 c 0.1783(4) 0.2008(5) 0.2870(3) 1. 0 d
O3 O2- 8 c 0.1098(5) 0.2929(5) 0.3950(4) 1. 0 d
O4 O2- 8 c 0.2959(5) 0.3436(4) 0.2403(3) 1. 0 d
O5 O2- 8 c 0.2192(5) 0.4535(5) 0.3576(4) 1. 0 d
O6 O2- 8 c 0.3027(5) 0.2869(4) 0.3773(4) 1. 0 d
O7 O2- 8 c 0.1262(5) 0.1034(5) 0.0135(4) 1. 0 d
O8 O2- 8 c 0.0479(5) 0.2190(5) 0.1073(3) 1. 0 d
O9 O2- 8 c 0.2065(5) 0.1099(5) 0.1445(4) 1. 0 d
O10 O2- 8 c 0.1558(4) 0.2954(5) -0.0094(3) 1. 0 d
O11 O2- 8 c 0.2990(5) 0.1780(5) 0.0366(3) 1. 0 d
O12 O2- 8 c 0.2117(4) 0.3032(5) 0.1276(4) 1. 0 d
O13 O2- 8 c 0.4685(5) 0.0966(5) 0.0127(4) 1. 0 d
O14 O2- 8 c 0.4484(4) 0.2910(5) 0.0004(3) 1. 0 d
O15 O2- 8 c 0.5509(4) 0.1967(6) 0.1142(3) 1. 0 d
O16 O2- 8 c 0.3869(5) 0.0956(5) 0.1465(4) 1. 0 d
O17 O2- 8 c 0.3896(4) 0.2944(5) 0.1376(3) 1. 0 d
O18 O2- 8 c 0.0959(5) 0.0307(5) 0.2628(4) 1. 0 d
O19 O2- 8 c 0.0935(5) 0.1133(5) 0.3967(4) 1. 0 d
O20 O2- 8 c 0.1954(6) -0.0499(5) 0.3632(3) 1. 0 d
O21 O2- 8 c 0.2919(4) 0.0507(4) 0.2502(4) 1. 0 d
O22 O2- 8 c 0.2945(5) 0.1105(4) 0.3876(3) 1. 0 d

loop_
_atom_type_symbol
_atom_type_oxidation_number
Rb1+ 1.000
Mo5+ 5.250
P5+ 5.000
O2- -2.000
